data_7001578
loop_
_publ_author_name
'Huang, Guo'
'Sun, Yan-Qiong'
'Xu, Zhengtao'
'Zeller, Matthias'
'Hunter, Allen D.'

_publ_section_title
;
 Structural regularity and diversity in hybrids of aromatic thioethers
 and BiBr3: from discrete complexes to layers and 3D nets
;
_journal_issue 26
_journal_name_full 'Dalton Transactions'
_journal_page_first 5083
_journal_page_last 5093
_journal_paper_doi 10.1039/b902490p
_journal_year 2009
_chemical_formula_moiety 'C60 H48 Bi Br3 S6, 1.5(C6 H6)'
_chemical_formula_sum 'C69 H57 Bi Br3 S6'
_chemical_formula_weight 1527.22
_chemical_name_systematic
;
?
;
_space_group_IT_number 15
_symmetry_cell_setting monoclinic
_symmetry_space_group_name_Hall '-C 2yc'
_symmetry_space_group_name_H-M 'C 1 2/c 1'
_atom_sites_solution_hydrogens geom
_atom_sites_solution_primary direct
_atom_sites_solution_secondary difmap
_audit_creation_method SHELXL-97
_cell_angle_alpha 90.00
_cell_angle_beta 90.116(3)
_cell_angle_gamma 90.00
_cell_formula_units_Z 8
_cell_length_a 24.034(3)
_cell_length_b 19.986(2)
_cell_length_c 25.360(3)
_cell_measurement_reflns_used 4432
_cell_measurement_temperature 100(2)
_cell_measurement_theta_max 30.34
_cell_measurement_theta_min 2.34
_cell_volume 12181(2)
_computing_cell_refinement 'SAINT+ 6.45 (Bruker, 2003)'
_computing_data_collection 'SMART 5.630 (Bruker, 1997-2002)'
_computing_data_reduction 'SAINT+ 6.45'
_computing_molecular_graphics 'SHELXTL 6.14'
_computing_publication_material 'SHELXTL 6.14'
_computing_structure_refinement 'SHELXTL 6.14'
_computing_structure_solution 'SHELXTL 6.14 (Bruker, 2000-2003)'
_diffrn_ambient_temperature 100(2)
_diffrn_measured_fraction_theta_full 0.996
_diffrn_measured_fraction_theta_max 0.996
_diffrn_measurement_device_type 'Bruker AXS SMART APEX CCD diffractometer'
_diffrn_measurement_method '\w scans'
_diffrn_radiation_monochromator graphite
_diffrn_radiation_source 'fine-focus sealed tube'
_diffrn_radiation_type MoK\a
_diffrn_radiation_wavelength 0.71073
_diffrn_reflns_av_R_equivalents 0.1713
_diffrn_reflns_av_sigmaI/netI 0.2677
_diffrn_reflns_limit_h_max 28
_diffrn_reflns_limit_h_min -29
_diffrn_reflns_limit_k_max 15
_diffrn_reflns_limit_k_min -24
_diffrn_reflns_limit_l_max 30
_diffrn_reflns_limit_l_min -31
_diffrn_reflns_number 27914
_diffrn_reflns_theta_full 26.37
_diffrn_reflns_theta_max 26.37
_diffrn_reflns_theta_min 0.80
_diffrn_standards_number 0
_exptl_absorpt_coefficient_mu 5.111
_exptl_absorpt_correction_T_max 0.600
_exptl_absorpt_correction_T_min 0.424
_exptl_absorpt_correction_type multi-scan
_exptl_absorpt_process_details 'SADABS (Sheldrick, 2007)'
_exptl_crystal_colour red
_exptl_crystal_density_diffrn 1.665
_exptl_crystal_density_method 'not measured'
_exptl_crystal_description cube
_exptl_crystal_F_000 6040
_exptl_crystal_size_max 0.10
_exptl_crystal_size_mid 0.10
_exptl_crystal_size_min 0.10
_refine_diff_density_max 1.933
_refine_diff_density_min -1.102
_refine_diff_density_rms 0.209
_refine_ls_extinction_method none
_refine_ls_goodness_of_fit_ref 0.957
_refine_ls_hydrogen_treatment constr
_refine_ls_matrix_type full
_refine_ls_number_parameters 773
_refine_ls_number_reflns 12414
_refine_ls_number_restraints 786
_refine_ls_restrained_S_all 0.934
_refine_ls_R_factor_all 0.1892
_refine_ls_R_factor_gt 0.0879
_refine_ls_shift/su_max 0.001
_refine_ls_shift/su_mean 0.000
_refine_ls_structure_factor_coef Fsqd
_refine_ls_weighting_details 'calc w=1/[\s^2^(Fo^2^)+(0.0503P)^2^] where P=(Fo^2^+2Fc^2^)/3'
_refine_ls_weighting_scheme calc
_refine_ls_wR_factor_gt 0.1667
_refine_ls_wR_factor_ref 0.2137
_reflns_number_gt 5636
_reflns_number_total 12414
_reflns_threshold_expression I>2\s(I)
_cod_data_source_file b902490p.txt
_cod_data_source_block 9
_cod_depositor_comments
;
The following automatic conversions were performed:
'_symmetry_cell_setting' value 'Monoclinic' changed to 'monoclinic'
according to '/home/saulius/struct/CIF-dictionaries/cif_core.dic'
dictionary named 'cif_core.dic' version 2.4.1 from 2010-06-29.

Automatic conversion script
Id: cif_fix_enum 1527 2010-12-29 10:47:43Z saulius 
;
_cod_original_cell_volume 12182(2)
_cod_original_sg_symbol_H-M C2/c
_cod_database_code 7001578

loop_
_symmetry_equiv_pos_as_xyz
'x, y, z'
'-x, y, -z+1/2'
'x+1/2, y+1/2, z'
'-x+1/2, y+1/2, -z+1/2'
'-x, -y, -z'
'x, -y, z-1/2'
'-x+1/2, -y+1/2, -z'
'x+1/2, -y+1/2, z-1/2'

loop_
_atom_site_label
_atom_site_type_symbol
_atom_site_fract_x
_atom_site_fract_y
_atom_site_fract_z
_atom_site_U_iso_or_equiv
_atom_site_adp_type
_atom_site_occupancy
_atom_site_symmetry_multiplicity
_atom_site_calc_flag
_atom_site_refinement_flags
_atom_site_disorder_assembly
_atom_site_disorder_group
Bi1 Bi 0.22718(3) 0.34409(3) 0.55005(2) 0.02847(17) Uani 1 1 d . . .
Br2 Br 0.17205(7) 0.26489(8) 0.48223(6) 0.0340(4) Uani 1 1 d . . .
Br3 Br 0.14038(7) 0.41988(8) 0.57053(7) 0.0396(4) Uani 1 1 d . . .
Br4 Br 0.26217(8) 0.42424(8) 0.47597(7) 0.0484(5) Uani 1 1 d . . .
C1 C 0.5139(7) 0.3965(7) 0.5367(6) 0.032(2) Uani 1 1 d U . .
C2 C 0.5245(7) 0.3576(7) 0.4909(6) 0.029(2) Uani 1 1 d U . .
C3 C 0.5791(6) 0.3476(7) 0.4798(6) 0.032(3) Uani 1 1 d U . .
H3 H 0.5871 0.3222 0.4491 0.039 Uiso 1 1 calc R . .
C4 C 0.6243(7) 0.3706(7) 0.5086(6) 0.032(2) Uani 1 1 d U A .
C5 C 0.6816(7) 0.3584(7) 0.4940(6) 0.029(2) Uani 1 1 d U . .
C6 C 0.6968(6) 0.3245(6) 0.4474(6) 0.026(3) Uani 1 1 d U . .
H6 H 0.6683 0.3045 0.4266 0.031 Uiso 1 1 calc R . .
C7 C 0.7502(7) 0.3191(7) 0.4309(6) 0.029(2) Uani 1 1 d U . .
C8 C 0.7939(6) 0.3446(7) 0.4629(6) 0.029(2) Uani 1 1 d U . .
C9 C 0.7812(7) 0.3738(7) 0.5095(6) 0.031(3) Uani 1 1 d U . .
H9 H 0.8108 0.3885 0.5315 0.038 Uiso 1 1 calc R . .
C10 C 0.7267(7) 0.3834(7) 0.5268(6) 0.027(2) Uani 1 1 d U . .
C11 C 0.7118(7) 0.4190(7) 0.5759(6) 0.029(2) Uani 1 1 d U . .
C12 C 0.7540(7) 0.4398(7) 0.6103(6) 0.032(3) Uani 1 1 d U A .
H12 H 0.7917 0.4305 0.6016 0.038 Uiso 1 1 calc R . .
C13 C 0.7424(7) 0.4736(7) 0.6565(6) 0.034(2) Uani 1 1 d DU . .
C14 C 0.6866(8) 0.4874(8) 0.6689(6) 0.039(3) Uani 1 1 d U A .
C15 C 0.6459(7) 0.4646(7) 0.6365(6) 0.037(3) Uani 1 1 d U . .
H15 H 0.6084 0.4726 0.6466 0.045 Uiso 1 1 calc R A .
C16 C 0.6555(7) 0.4292(7) 0.5881(6) 0.031(2) Uani 1 1 d U A .
C17 C 0.6120(7) 0.4066(7) 0.5553(6) 0.031(2) Uani 1 1 d U . .
C18 C 0.5565(6) 0.4198(7) 0.5674(6) 0.031(3) Uani 1 1 d U A .
H18 H 0.5481 0.4457 0.5978 0.037 Uiso 1 1 calc R . .
C19 C 0.4558(7) 0.4100(7) 0.5566(6) 0.030(2) Uani 1 1 d U . .
C20 C 0.4350(7) 0.4744(7) 0.5643(6) 0.034(3) Uani 1 1 d U . .
H20 H 0.4570 0.5116 0.5537 0.040 Uiso 1 1 calc R . .
C21 C 0.3837(7) 0.4861(7) 0.5868(6) 0.032(3) Uani 1 1 d U . .
H21 H 0.3704 0.5304 0.5917 0.038 Uiso 1 1 calc R . .
C22 C 0.3520(7) 0.4314(7) 0.6021(6) 0.030(3) Uani 1 1 d U . .
C23 C 0.3712(6) 0.3692(7) 0.5945(6) 0.025(3) Uani 1 1 d U . .
H23 H 0.3490 0.3321 0.6048 0.030 Uiso 1 1 calc R . .
C24 C 0.4220(6) 0.3581(7) 0.5720(6) 0.028(3) Uani 1 1 d U . .
H24 H 0.4343 0.3134 0.5670 0.034 Uiso 1 1 calc R . .
C25 C 0.2628(7) 0.5243(8) 0.6086(7) 0.046(5) Uani 1 1 d . . .
H25A H 0.2767 0.5572 0.6340 0.069 Uiso 1 1 calc R . .
H25B H 0.2221 0.5263 0.6072 0.069 Uiso 1 1 calc R . .
H25C H 0.2780 0.5342 0.5736 0.069 Uiso 1 1 calc R . .
C26 C 0.4781(7) 0.3332(7) 0.4581(6) 0.033(2) Uani 1 1 d U . .
C27 C 0.4339(7) 0.3727(8) 0.4422(6) 0.035(3) Uani 1 1 d U . .
H27 H 0.4323 0.4180 0.4536 0.042 Uiso 1 1 calc R . .
C28 C 0.3925(7) 0.3482(8) 0.4107(6) 0.037(3) Uani 1 1 d U . .
H28 H 0.3636 0.3772 0.3990 0.044 Uiso 1 1 calc R . .
C29 C 0.3922(7) 0.2809(7) 0.3952(6) 0.032(3) Uani 1 1 d U . .
C30 C 0.4362(7) 0.2399(8) 0.4094(6) 0.033(3) Uani 1 1 d U . .
H30 H 0.4375 0.1948 0.3978 0.040 Uiso 1 1 calc R . .
C31 C 0.4801(7) 0.2668(7) 0.4420(6) 0.034(3) Uani 1 1 d U . .
H31 H 0.5103 0.2392 0.4525 0.040 Uiso 1 1 calc R . .
C32 C 0.3632(7) 0.1964(9) 0.3114(7) 0.048(5) Uani 1 1 d . . .
H32A H 0.3871 0.2228 0.2880 0.072 Uiso 1 1 calc R . .
H32B H 0.3332 0.1759 0.2907 0.072 Uiso 1 1 calc R . .
H32C H 0.3854 0.1613 0.3283 0.072 Uiso 1 1 calc R . .
C33 C 0.7615(7) 0.2918(7) 0.3776(6) 0.033(3) Uani 1 1 d U . .
C34 C 0.7404(7) 0.2305(7) 0.3607(6) 0.035(3) Uani 1 1 d U . .
H34 H 0.7189 0.2041 0.3841 0.042 Uiso 1 1 calc R . .
C35 C 0.7504(7) 0.2074(8) 0.3097(7) 0.037(3) Uani 1 1 d U . .
H35 H 0.7359 0.1651 0.2994 0.044 Uiso 1 1 calc R . .
C36 C 0.7801(7) 0.2433(8) 0.2744(6) 0.036(3) Uani 1 1 d U . .
C37 C 0.8022(7) 0.3053(7) 0.2893(6) 0.036(3) Uani 1 1 d U . .
H37 H 0.8223 0.3315 0.2646 0.044 Uiso 1 1 calc R . .
C38 C 0.7943(7) 0.3281(7) 0.3404(6) 0.038(3) Uani 1 1 d U . .
H38 H 0.8112 0.3690 0.3510 0.045 Uiso 1 1 calc R . .
C39 C 0.8177(9) 0.2836(8) 0.1750(8) 0.068(7) Uani 1 1 d . . .
H39A H 0.7929 0.3221 0.1798 0.102 Uiso 1 1 calc R . .
H39B H 0.8206 0.2733 0.1373 0.102 Uiso 1 1 calc R . .
H39C H 0.8546 0.2943 0.1890 0.102 Uiso 1 1 calc R . .
C40 C 0.8536(6) 0.3394(8) 0.4475(6) 0.031(2) Uani 1 1 d U . .
C41 C 0.8782(7) 0.2806(8) 0.4299(6) 0.033(3) Uani 1 1 d U . .
H41 H 0.8554 0.2422 0.4254 0.040 Uiso 1 1 calc R . .
C42 C 0.9337(7) 0.2754(8) 0.4188(6) 0.035(3) Uani 1 1 d U . .
H42 H 0.9491 0.2337 0.4081 0.042 Uiso 1 1 calc R . .
C43 C 0.9675(7) 0.3321(8) 0.4232(6) 0.035(3) Uani 1 1 d U . .
C44 C 0.9441(7) 0.3926(8) 0.4428(6) 0.033(3) Uani 1 1 d U . .
H44 H 0.9666 0.4312 0.4476 0.039 Uiso 1 1 calc R . .
C45 C 0.8884(7) 0.3940(8) 0.4545(6) 0.032(3) Uani 1 1 d U . .
H45 H 0.8730 0.4343 0.4680 0.039 Uiso 1 1 calc R . .
C46 C 1.0698(7) 0.3945(8) 0.4331(8) 0.053(5) Uani 1 1 d . . .
H46A H 1.0635 0.4334 0.4103 0.080 Uiso 1 1 calc R . .
H46B H 1.1098 0.3863 0.4364 0.080 Uiso 1 1 calc R . .
H46C H 1.0540 0.4032 0.4680 0.080 Uiso 1 1 calc R . .
C47 C 0.7903(8) 0.4974(13) 0.6940(8) 0.039(3) Uani 0.625(19) 1 d PGDU A 1
C48 C 0.8305(9) 0.5392(11) 0.6723(5) 0.040(3) Uani 0.625(19) 1 d PGDU A 1
H48 H 0.8285 0.5512 0.6362 0.048 Uiso 0.625(19) 1 calc PR A 1
C49 C 0.8735(8) 0.5634(10) 0.7037(7) 0.039(3) Uani 0.625(19) 1 d PGDU A 1
H49 H 0.9010 0.5920 0.6889 0.047 Uiso 0.625(19) 1 calc PR A 1
C50 C 0.8764(7) 0.5458(10) 0.7566(6) 0.040(4) Uani 0.625(19) 1 d PGDU A 1
C51 C 0.8363(9) 0.5040(11) 0.7783(6) 0.039(3) Uani 0.625(19) 1 d PGDU A 1
H51 H 0.8383 0.4919 0.8145 0.047 Uiso 0.625(19) 1 calc PR A 1
C52 C 0.7932(8) 0.4798(11) 0.7469(8) 0.040(3) Uani 0.625(19) 1 d PGDU A 1
H52 H 0.7658 0.4512 0.7617 0.048 Uiso 0.625(19) 1 calc PR A 1
C53 C 0.9404(15) 0.6629(17) 0.7799(14) 0.081(12) Uani 0.625(19) 1 d PDU A 1
H53A H 0.9148 0.6925 0.7988 0.122 Uiso 0.625(19) 1 calc PR A 1
H53B H 0.9340 0.6670 0.7418 0.122 Uiso 0.625(19) 1 calc PR A 1
H53C H 0.9788 0.6754 0.7881 0.122 Uiso 0.625(19) 1 calc PR A 1
S4 S 0.9283(5) 0.5772(6) 0.8000(4) 0.061(4) Uani 0.625(19) 1 d PDU A 1
C47B C 0.7901(12) 0.487(2) 0.6889(12) 0.039(3) Uani 0.375(19) 1 d PGDU A 2
C48B C 0.8375(14) 0.5238(19) 0.6767(9) 0.039(3) Uani 0.375(19) 1 d PGDU A 2
H48B H 0.8437 0.5382 0.6415 0.047 Uiso 0.375(19) 1 calc PR A 2
C49B C 0.8758(11) 0.5394(16) 0.7160(10) 0.038(4) Uani 0.375(19) 1 d PGDU A 2
H49B H 0.9082 0.5645 0.7076 0.046 Uiso 0.375(19) 1 calc PR A 2
C50B C 0.8667(11) 0.5184(17) 0.7675(9) 0.038(4) Uani 0.375(19) 1 d PGDU A 2
C51B C 0.8193(13) 0.4818(18) 0.7797(10) 0.039(4) Uani 0.375(19) 1 d PGDU A 2
H51B H 0.8130 0.4674 0.8149 0.047 Uiso 0.375(19) 1 calc PR A 2
C52B C 0.7810(11) 0.466(2) 0.7405(14) 0.039(3) Uani 0.375(19) 1 d PGDU A 2
H52B H 0.7486 0.4412 0.7488 0.047 Uiso 0.375(19) 1 calc PR A 2
C53B C 0.952(2) 0.610(3) 0.793(2) 0.079(14) Uani 0.375(19) 1 d PDU A 2
H53D H 0.9762 0.6261 0.8210 0.119 Uiso 0.375(19) 1 calc PR A 2
H53E H 0.9270 0.6458 0.7813 0.119 Uiso 0.375(19) 1 calc PR A 2
H53F H 0.9739 0.5936 0.7634 0.119 Uiso 0.375(19) 1 calc PR A 2
S4B S 0.9096(5) 0.5409(8) 0.8187(5) 0.035(5) Uani 0.375(19) 1 d PDU A 2
C54 C 0.6682(8) 0.5263(9) 0.7168(7) 0.048(3) Uani 1 1 d U . .
C55 C 0.6897(8) 0.5898(8) 0.7263(7) 0.046(3) Uani 1 1 d U A .
H55 H 0.7217 0.6050 0.7080 0.056 Uiso 1 1 calc R . .
C56 C 0.6632(7) 0.6317(9) 0.7637(7) 0.049(3) Uani 1 1 d U . .
H56 H 0.6764 0.6758 0.7697 0.059 Uiso 1 1 calc R A .
C57 C 0.6186(8) 0.6081(10) 0.7907(7) 0.054(3) Uani 1 1 d U A .
C58 C 0.5978(8) 0.5432(10) 0.7828(7) 0.057(4) Uani 1 1 d U . .
H58 H 0.5668 0.5277 0.8026 0.068 Uiso 1 1 calc R A .
C59 C 0.6228(8) 0.5021(10) 0.7461(7) 0.057(3) Uani 1 1 d U A .
H59 H 0.6095 0.4579 0.7407 0.068 Uiso 1 1 calc R . .
C60 C 0.5155(11) 0.6229(19) 0.8329(13) 0.096(8) Uani 0.68(3) 1 d PDU A 1
H60A H 0.5182 0.5809 0.8526 0.144 Uiso 0.68(3) 1 calc PR A 1
H60B H 0.5045 0.6134 0.7964 0.144 Uiso 0.68(3) 1 calc PR A 1
H60C H 0.4875 0.6519 0.8493 0.144 Uiso 0.68(3) 1 calc PR A 1
C60B C 0.517(2) 0.696(4) 0.808(2) 0.096(8) Uani 0.32(3) 1 d PDU A 2
H60D H 0.4913 0.6581 0.8037 0.144 Uiso 0.32(3) 1 calc PR A 2
H60E H 0.5224 0.7179 0.7739 0.144 Uiso 0.32(3) 1 calc PR A 2
H60F H 0.5008 0.7280 0.8330 0.144 Uiso 0.32(3) 1 calc PR A 2
C61 C 0.9013(11) 0.3506(12) 0.6552(10) 0.087(4) Uani 1 1 d U . .
H61 H 0.8715 0.3225 0.6658 0.104 Uiso 1 1 calc R . .
C62 C 0.9155(10) 0.3596(11) 0.6042(10) 0.080(4) Uani 1 1 d U . .
H62 H 0.8956 0.3358 0.5778 0.096 Uiso 1 1 calc R . .
C63 C 0.9555(10) 0.3997(11) 0.5898(10) 0.079(4) Uani 1 1 d U . .
H63 H 0.9614 0.4066 0.5531 0.095 Uiso 1 1 calc R . .
C64 C 0.9892(10) 0.4320(11) 0.6244(9) 0.074(4) Uani 1 1 d U . .
H64 H 1.0194 0.4588 0.6127 0.089 Uiso 1 1 calc R . .
C65 C 0.9784(10) 0.4245(11) 0.6756(9) 0.077(4) Uani 1 1 d U . .
H65 H 1.0013 0.4457 0.7012 0.093 Uiso 1 1 calc R . .
C66 C 0.9346(10) 0.3865(11) 0.6912(10) 0.086(4) Uani 1 1 d U . .
H66 H 0.9261 0.3841 0.7277 0.103 Uiso 1 1 calc R . .
C67 C 0.4971(11) 0.3347(12) 0.6970(10) 0.085(5) Uani 1 1 d U . .
H67 H 0.4944 0.3351 0.6597 0.103 Uiso 1 1 calc R . .
C68 C 0.5504(11) 0.3342(11) 0.7206(10) 0.084(5) Uani 1 1 d U . .
H68 H 0.5840 0.3339 0.7008 0.101 Uiso 1 1 calc R . .
C69 C 0.5492(11) 0.3344(11) 0.7749(9) 0.080(5) Uani 1 1 d U . .
H69 H 0.5837 0.3343 0.7933 0.096 Uiso 1 1 calc R . .
S1 S 0.28434(18) 0.44128(19) 0.62861(16) 0.0334(10) Uani 1 1 d . . .
S2 S 1.03794(19) 0.3251(2) 0.4057(2) 0.0461(12) Uani 1 1 d . . .
S3 S 0.5838(3) 0.6656(4) 0.8334(2) 0.093(2) Uani 1 1 d D . .
S5 S 0.7893(2) 0.2111(2) 0.21006(19) 0.0493(13) Uani 1 1 d . . .
S6 S 0.33378(19) 0.2502(2) 0.36124(17) 0.0378(11) Uani 1 1 d . . .

loop_
_atom_site_aniso_label
_atom_site_aniso_U_11
_atom_site_aniso_U_22
_atom_site_aniso_U_33
_atom_site_aniso_U_23
_atom_site_aniso_U_13
_atom_site_aniso_U_12
Bi1 0.0345(3) 0.0244(3) 0.0265(3) 0.0015(3) 0.0075(2) 0.0013(3)
Br2 0.0364(10) 0.0363(9) 0.0295(10) -0.0064(7) 0.0031(7) 0.0040(8)
Br3 0.0430(11) 0.0350(9) 0.0407(11) -0.0047(8) 0.0068(8) 0.0068(9)
Br4 0.0704(13) 0.0351(10) 0.0398(11) 0.0082(8) 0.0199(10) -0.0033(10)
C1 0.044(5) 0.023(5) 0.029(5) 0.004(4) 0.016(4) -0.007(5)
C2 0.042(5) 0.018(5) 0.028(5) 0.004(4) 0.012(4) -0.005(5)
C3 0.044(5) 0.024(6) 0.029(6) 0.002(5) 0.012(5) 0.004(6)
C4 0.046(5) 0.023(5) 0.026(5) 0.005(4) 0.008(4) 0.003(5)
C5 0.045(5) 0.018(5) 0.023(5) 0.002(4) 0.007(4) 0.001(5)
C6 0.039(5) 0.013(5) 0.025(6) -0.001(4) 0.003(5) -0.003(5)
C7 0.044(5) 0.019(5) 0.025(5) 0.000(4) 0.008(4) -0.004(5)
C8 0.041(5) 0.025(5) 0.021(5) 0.005(4) 0.002(4) 0.005(5)
C9 0.047(5) 0.027(6) 0.020(5) 0.004(5) 0.000(5) 0.005(6)
C10 0.043(5) 0.018(5) 0.020(5) 0.000(4) 0.007(4) 0.004(5)
C11 0.047(5) 0.018(5) 0.023(5) 0.003(4) 0.015(4) -0.001(5)
C12 0.053(6) 0.025(6) 0.017(5) 0.007(4) 0.012(5) 0.005(6)
C13 0.057(5) 0.030(5) 0.016(5) 0.005(4) 0.012(4) 0.008(5)
C14 0.057(5) 0.037(6) 0.024(5) -0.005(4) 0.017(4) -0.001(5)
C15 0.050(6) 0.034(6) 0.028(6) -0.005(5) 0.022(5) -0.009(6)
C16 0.049(5) 0.019(5) 0.025(5) -0.003(4) 0.019(4) -0.001(5)
C17 0.043(5) 0.023(5) 0.027(5) 0.004(4) 0.012(4) 0.002(5)
C18 0.047(5) 0.019(6) 0.026(6) 0.002(5) 0.014(5) 0.000(5)
C19 0.042(5) 0.026(5) 0.022(5) -0.001(4) 0.011(5) -0.004(5)
C20 0.046(6) 0.028(5) 0.027(6) -0.008(5) 0.005(5) -0.001(5)
C21 0.049(7) 0.024(5) 0.023(6) -0.005(5) 0.006(5) -0.001(5)
C22 0.046(7) 0.025(5) 0.018(6) -0.003(5) 0.007(5) -0.001(5)
C23 0.035(6) 0.023(5) 0.017(6) 0.001(5) 0.006(5) -0.003(5)
C24 0.037(6) 0.029(5) 0.018(6) 0.002(5) 0.009(5) -0.005(5)
C25 0.060(13) 0.041(11) 0.035(11) -0.010(8) 0.001(9) 0.015(10)
C26 0.046(5) 0.024(5) 0.028(5) 0.003(4) 0.013(5) -0.008(5)
C27 0.047(6) 0.030(6) 0.030(6) -0.001(5) 0.015(5) -0.005(5)
C28 0.044(6) 0.037(6) 0.029(6) 0.002(6) 0.013(5) -0.005(6)
C29 0.040(6) 0.030(6) 0.026(6) 0.007(5) 0.017(5) -0.014(5)
C30 0.041(7) 0.028(6) 0.032(7) 0.002(5) 0.014(5) -0.014(5)
C31 0.043(6) 0.022(5) 0.035(7) 0.002(5) 0.012(5) -0.010(5)
C32 0.050(12) 0.068(13) 0.026(11) -0.008(9) 0.005(9) 0.012(10)
C33 0.053(6) 0.017(5) 0.028(5) -0.003(4) 0.010(5) -0.003(5)
C34 0.055(7) 0.020(5) 0.030(6) -0.001(5) 0.011(6) -0.004(6)
C35 0.056(7) 0.024(6) 0.031(6) 0.000(5) 0.006(6) -0.005(6)
C36 0.053(7) 0.028(6) 0.028(6) -0.002(5) 0.010(6) -0.001(6)
C37 0.053(7) 0.027(6) 0.028(6) -0.004(5) 0.016(6) 0.000(6)
C38 0.055(7) 0.027(6) 0.032(6) -0.010(5) 0.015(6) -0.006(6)
C39 0.115(19) 0.037(11) 0.051(14) -0.001(9) 0.012(13) 0.042(12)
C40 0.039(5) 0.031(5) 0.022(5) 0.005(5) -0.004(4) 0.011(5)
C41 0.044(6) 0.029(5) 0.026(6) 0.008(5) -0.003(6) 0.009(5)
C42 0.044(6) 0.033(6) 0.026(6) 0.010(5) 0.004(6) 0.015(6)
C43 0.044(6) 0.035(6) 0.025(6) 0.007(5) -0.001(6) 0.013(5)
C44 0.037(6) 0.037(6) 0.024(6) -0.001(5) -0.003(6) 0.012(6)
C45 0.040(6) 0.035(6) 0.021(6) -0.007(5) -0.003(5) 0.013(5)
C46 0.040(11) 0.051(12) 0.068(15) 0.018(10) 0.021(10) -0.006(10)
C47 0.063(6) 0.033(7) 0.019(5) -0.004(5) 0.007(5) 0.017(5)
C48 0.061(6) 0.037(8) 0.022(6) -0.002(5) 0.002(5) 0.018(6)
C49 0.059(7) 0.038(8) 0.021(6) -0.003(6) 0.002(6) 0.021(6)
C50 0.062(7) 0.037(8) 0.020(6) -0.005(6) 0.006(6) 0.023(6)
C51 0.065(8) 0.033(8) 0.018(6) -0.011(6) 0.007(6) 0.022(7)
C52 0.066(7) 0.035(8) 0.019(5) -0.006(5) 0.007(5) 0.018(6)
C53 0.12(3) 0.08(3) 0.04(2) -0.01(2) 0.02(2) -0.01(3)
S4 0.073(7) 0.061(7) 0.048(6) 0.000(5) -0.008(5) 0.015(6)
C47B 0.063(6) 0.034(7) 0.019(5) -0.003(5) 0.006(5) 0.017(6)
C48B 0.060(6) 0.036(8) 0.021(6) -0.002(6) 0.004(5) 0.018(6)
C49B 0.060(7) 0.035(8) 0.020(6) -0.004(6) 0.004(6) 0.020(6)
C50B 0.062(7) 0.033(9) 0.017(6) -0.008(6) 0.007(6) 0.021(7)
C51B 0.064(8) 0.035(9) 0.018(6) -0.008(6) 0.007(6) 0.018(7)
C52B 0.066(7) 0.034(8) 0.018(6) -0.007(6) 0.006(5) 0.017(6)
C53B 0.12(3) 0.08(3) 0.05(2) -0.01(3) 0.01(2) -0.03(3)
S4B 0.029(6) 0.046(8) 0.029(7) -0.006(5) -0.003(5) -0.006(5)
C54 0.060(6) 0.053(6) 0.031(6) -0.011(5) 0.016(5) 0.000(6)
C55 0.057(7) 0.050(7) 0.031(7) -0.005(5) 0.006(6) 0.004(6)
C56 0.055(8) 0.059(7) 0.033(7) -0.009(6) 0.000(6) 0.011(6)
C57 0.054(8) 0.075(7) 0.032(7) -0.014(6) 0.009(6) 0.015(7)
C58 0.051(8) 0.084(8) 0.036(7) -0.015(6) 0.010(6) 0.001(7)
C59 0.057(8) 0.074(7) 0.038(7) -0.016(6) 0.018(6) -0.008(7)
C60 0.075(14) 0.182(17) 0.032(14) -0.003(14) 0.003(12) 0.066(15)
C60B 0.075(14) 0.182(17) 0.032(14) -0.003(14) 0.003(12) 0.066(15)
C61 0.104(10) 0.082(10) 0.075(9) -0.003(8) -0.006(9) -0.004(8)
C62 0.094(10) 0.079(10) 0.068(9) -0.005(8) -0.014(9) 0.014(8)
C63 0.099(11) 0.078(10) 0.060(9) 0.002(8) -0.007(8) 0.018(8)
C64 0.094(10) 0.069(9) 0.059(9) 0.004(8) 0.003(8) 0.009(8)
C65 0.102(10) 0.072(9) 0.058(9) 0.001(8) 0.003(8) -0.007(8)
C66 0.107(11) 0.087(10) 0.064(9) 0.001(8) 0.002(8) -0.012(8)
C67 0.101(13) 0.102(12) 0.053(11) 0.001(10) -0.009(9) 0.013(12)
C68 0.096(12) 0.099(10) 0.058(10) 0.005(10) -0.004(9) 0.006(11)
C69 0.091(13) 0.092(11) 0.057(11) 0.009(10) -0.012(10) 0.006(11)
S1 0.046(3) 0.027(2) 0.028(2) 0.0010(17) 0.011(2) 0.003(2)
S2 0.040(3) 0.043(3) 0.056(3) 0.004(2) 0.008(2) 0.013(2)
S3 0.114(5) 0.116(5) 0.050(4) -0.023(4) 0.007(4) 0.055(5)
S5 0.076(4) 0.041(3) 0.030(3) -0.014(2) 0.014(3) 0.007(3)
S6 0.046(3) 0.039(3) 0.029(2) 0.0008(18) 0.005(2) -0.002(2)

loop_
_atom_type_symbol
_atom_type_description
_atom_type_scat_dispersion_real
_atom_type_scat_dispersion_imag
_atom_type_scat_source
C C 0.0033 0.0016 'International Tables Vol C Tables 4.2.6.8 and 6.1.1.4'
H H 0.0000 0.0000 'International Tables Vol C Tables 4.2.6.8 and 6.1.1.4'
S S 0.1246 0.1234 'International Tables Vol C Tables 4.2.6.8 and 6.1.1.4'
Br Br -0.2901 2.4595 'International Tables Vol C Tables 4.2.6.8 and 6.1.1.4'
Bi Bi -4.1077 10.2566 'International Tables Vol C Tables 4.2.6.8 and 6.1.1.4'

loop_
_geom_angle_atom_site_label_1
_geom_angle_atom_site_label_2
_geom_angle_atom_site_label_3
_geom_angle
_geom_angle_site_symmetry_1
_geom_angle_site_symmetry_3
_geom_angle_publ_flag
Br4 Bi1 Br3 92.61(6) . . ?
Br4 Bi1 Br2 93.44(6) . . ?
Br3 Bi1 Br2 94.33(6) . . ?
Br4 Bi1 S1 86.27(9) . . ?
Br3 Bi1 S1 82.13(9) . . ?
Br2 Bi1 S1 176.42(9) . . ?
C18 C1 C2 121.1(15) . . ?
C18 C1 C19 116.2(14) . . ?
C2 C1 C19 122.5(15) . . ?
C3 C2 C1 115.0(15) . . ?
C3 C2 C26 124.5(14) . . ?
C1 C2 C26 120.5(14) . . ?
C2 C3 C4 126.9(15) . . ?
C2 C3 H3 116.5 . . ?
C4 C3 H3 116.5 . . ?
C3 C4 C17 116.3(15) . . ?
C3 C4 C5 123.8(14) . . ?
C17 C4 C5 119.9(15) . . ?
C6 C5 C4 122.9(15) . . ?
C6 C5 C10 116.7(14) . . ?
C4 C5 C10 120.3(13) . . ?
C7 C6 C5 122.9(15) . . ?
C7 C6 H6 118.6 . . ?
C5 C6 H6 118.6 . . ?
C6 C7 C8 119.7(14) . . ?
C6 C7 C33 119.0(15) . . ?
C8 C7 C33 121.1(14) . . ?
C9 C8 C7 119.0(14) . . ?
C9 C8 C40 118.5(15) . . ?
C7 C8 C40 122.5(13) . . ?
C8 C9 C10 123.2(16) . . ?
C8 C9 H9 118.4 . . ?
C10 C9 H9 118.4 . . ?
C9 C10 C5 118.2(13) . . ?
C9 C10 C11 124.1(15) . . ?
C5 C10 C11 117.7(13) . . ?
C12 C11 C16 121.3(14) . . ?
C12 C11 C10 119.3(14) . . ?
C16 C11 C10 119.4(15) . . ?
C13 C12 C11 121.7(15) . . ?
C13 C12 H12 119.2 . . ?
C11 C12 H12 119.2 . . ?
C12 C13 C14 118.7(16) . . ?
C12 C13 C47B 115(2) . . ?
C14 C13 C47B 127(2) . . ?
C12 C13 C47 120.9(16) . . ?
C14 C13 C47 120.4(15) . . ?
C15 C14 C13 119.1(15) . . ?
C15 C14 C54 116.7(15) . . ?
C13 C14 C54 124.2(16) . . ?
C14 C15 C16 124.5(16) . . ?
C14 C15 H15 117.8 . . ?
C16 C15 H15 117.8 . . ?
C11 C16 C17 122.6(14) . . ?
C11 C16 C15 114.6(15) . . ?
C17 C16 C15 122.8(15) . . ?
C18 C17 C16 121.3(14) . . ?
C18 C17 C4 118.7(16) . . ?
C16 C17 C4 120.0(14) . . ?
C1 C18 C17 121.8(15) . . ?
C1 C18 H18 119.1 . . ?
C17 C18 H18 119.1 . . ?
C24 C19 C20 116.4(14) . . ?
C24 C19 C1 120.5(13) . . ?
C20 C19 C1 122.9(14) . . ?
C21 C20 C19 122.3(15) . . ?
C21 C20 H20 118.9 . . ?
C19 C20 H20 118.9 . . ?
C20 C21 C22 118.3(14) . . ?
C20 C21 H21 120.8 . . ?
C22 C21 H21 120.8 . . ?
C23 C22 C21 120.1(14) . . ?
C23 C22 S1 118.3(12) . . ?
C21 C22 S1 121.5(11) . . ?
C22 C23 C24 121.1(14) . . ?
C22 C23 H23 119.4 . . ?
C24 C23 H23 119.4 . . ?
C23 C24 C19 121.8(14) . . ?
C23 C24 H24 119.1 . . ?
C19 C24 H24 119.1 . . ?
S1 C25 H25A 109.5 . . ?
S1 C25 H25B 109.5 . . ?
H25A C25 H25B 109.5 . . ?
S1 C25 H25C 109.5 . . ?
H25A C25 H25C 109.5 . . ?
H25B C25 H25C 109.5 . . ?
C27 C26 C31 119.1(16) . . ?
C27 C26 C2 123.8(14) . . ?
C31 C26 C2 117.0(15) . . ?
C28 C27 C26 121.6(15) . . ?
C28 C27 H27 119.2 . . ?
C26 C27 H27 119.2 . . ?
C27 C28 C29 120.7(16) . . ?
C27 C28 H28 119.7 . . ?
C29 C28 H28 119.7 . . ?
C30 C29 C28 119.5(16) . . ?
C30 C29 S6 122.0(12) . . ?
C28 C29 S6 118.4(13) . . ?
C29 C30 C31 119.0(14) . . ?
C29 C30 H30 120.5 . . ?
C31 C30 H30 120.5 . . ?
C26 C31 C30 119.9(16) . . ?
C26 C31 H31 120.1 . . ?
C30 C31 H31 120.1 . . ?
S6 C32 H32A 109.5 . . ?
S6 C32 H32B 109.5 . . ?
H32A C32 H32B 109.5 . . ?
S6 C32 H32C 109.5 . . ?
H32A C32 H32C 109.5 . . ?
H32B C32 H32C 109.5 . . ?
C34 C33 C38 116.4(14) . . ?
C34 C33 C7 122.5(14) . . ?
C38 C33 C7 121.1(13) . . ?
C33 C34 C35 120.9(14) . . ?
C33 C34 H34 119.5 . . ?
C35 C34 H34 119.5 . . ?
C36 C35 C34 122.0(15) . . ?
C36 C35 H35 119.0 . . ?
C34 C35 H35 119.0 . . ?
C35 C36 C37 119.5(15) . . ?
C35 C36 S5 119.0(13) . . ?
C37 C36 S5 121.5(12) . . ?
C38 C37 C36 119.4(15) . . ?
C38 C37 H37 120.3 . . ?
C36 C37 H37 120.3 . . ?
C37 C38 C33 121.7(14) . . ?
C37 C38 H38 119.2 . . ?
C33 C38 H38 119.2 . . ?
S5 C39 H39A 109.5 . . ?
S5 C39 H39B 109.5 . . ?
H39A C39 H39B 109.5 . . ?
S5 C39 H39C 109.5 . . ?
H39A C39 H39C 109.5 . . ?
H39B C39 H39C 109.5 . . ?
C45 C40 C41 116.7(14) . . ?
C45 C40 C8 119.5(14) . . ?
C41 C40 C8 123.6(15) . . ?
C42 C41 C40 123.2(16) . . ?
C42 C41 H41 118.4 . . ?
C40 C41 H41 118.4 . . ?
C41 C42 C43 119.2(15) . . ?
C41 C42 H42 120.4 . . ?
C43 C42 H42 120.4 . . ?
C42 C43 C44 119.1(15) . . ?
C42 C43 S2 118.4(12) . . ?
C44 C43 S2 122.5(13) . . ?
C45 C44 C43 118.6(16) . . ?
C45 C44 H44 120.7 . . ?
C43 C44 H44 120.7 . . ?
C44 C45 C40 123.0(15) . . ?
C44 C45 H45 118.5 . . ?
C40 C45 H45 118.5 . . ?
S2 C46 H46A 109.5 . . ?
S2 C46 H46B 109.5 . . ?
H46A C46 H46B 109.5 . . ?
S2 C46 H46C 109.5 . . ?
H46A C46 H46C 109.5 . . ?
H46B C46 H46C 109.5 . . ?
C48 C47 C52 120.0 . . ?
C48 C47 C13 117.0(15) . . ?
C52 C47 C13 123.0(15) . . ?
C49 C48 C47 120.0 . . ?
C49 C48 H48 120.0 . . ?
C47 C48 H48 120.0 . . ?
C48 C49 C50 120.0 . . ?
C48 C49 H49 120.0 . . ?
C50 C49 H49 120.0 . . ?
C51 C50 C49 120.0 . . ?
C51 C50 S4 117.1(11) . . ?
C49 C50 S4 122.9(11) . . ?
C50 C51 C52 120.0 . . ?
C50 C51 H51 120.0 . . ?
C52 C51 H51 120.0 . . ?
C51 C52 C47 120.0 . . ?
C51 C52 H52 120.0 . . ?
C47 C52 H52 120.0 . . ?
C50 S4 C53 105.9(13) . . ?
C48B C47B C52B 120.0 . . ?
C48B C47B C13 129(2) . . ?
C52B C47B C13 111(2) . . ?
C47B C48B C49B 120.0 . . ?
C47B C48B H48B 120.0 . . ?
C49B C48B H48B 120.0 . . ?
C50B C49B C48B 120.0 . . ?
C50B C49B H49B 120.0 . . ?
C48B C49B H49B 120.0 . . ?
C49B C50B C51B 120.0 . . ?
C49B C50B S4B 122.4(16) . . ?
C51B C50B S4B 117.4(16) . . ?
C50B C51B C52B 120.0 . . ?
C50B C51B H51B 120.0 . . ?
C52B C51B H51B 120.0 . . ?
C51B C52B C47B 120.0 . . ?
C51B C52B H52B 120.0 . . ?
C47B C52B H52B 120.0 . . ?
S4B C53B H53D 109.5 . . ?
S4B C53B H53E 109.5 . . ?
H53D C53B H53E 109.5 . . ?
S4B C53B H53F 109.5 . . ?
H53D C53B H53F 109.5 . . ?
H53E C53B H53F 109.5 . . ?
C50B S4B C53B 105.1(18) . . ?
C55 C54 C59 120.6(17) . . ?
C55 C54 C14 120.1(15) . . ?
C59 C54 C14 118.5(16) . . ?
C54 C55 C56 119.2(17) . . ?
C54 C55 H55 120.4 . . ?
C56 C55 H55 120.4 . . ?
C57 C56 C55 119.3(18) . . ?
C57 C56 H56 120.4 . . ?
C55 C56 H56 120.4 . . ?
C56 C57 C58 122.1(18) . . ?
C56 C57 S3 116.9(16) . . ?
C58 C57 S3 120.9(15) . . ?
C59 C58 C57 119.4(18) . . ?
C59 C58 H58 120.3 . . ?
C57 C58 H58 120.3 . . ?
C58 C59 C54 119.4(19) . . ?
C58 C59 H59 120.3 . . ?
C54 C59 H59 120.3 . . ?
S3 C60 H60A 109.5 . . ?
S3 C60 H60B 109.5 . . ?
S3 C60 H60C 109.5 . . ?
S3 C60B H60D 109.5 . . ?
S3 C60B H60E 109.5 . . ?
H60D C60B H60E 109.5 . . ?
S3 C60B H60F 109.5 . . ?
H60D C60B H60F 109.5 . . ?
H60E C60B H60F 109.5 . . ?
C62 C61 C66 114(3) . . ?
C62 C61 H61 122.9 . . ?
C66 C61 H61 122.9 . . ?
C63 C62 C61 123(3) . . ?
C63 C62 H62 118.7 . . ?
C61 C62 H62 118.7 . . ?
C62 C63 C64 123(3) . . ?
C62 C63 H63 118.3 . . ?
C64 C63 H63 118.3 . . ?
C65 C64 C63 117(3) . . ?
C65 C64 H64 121.3 . . ?
C63 C64 H64 121.3 . . ?
C64 C65 C66 120(3) . . ?
C64 C65 H65 120.0 . . ?
C66 C65 H65 120.0 . . ?
C65 C66 C61 122(3) . . ?
C65 C66 H66 118.8 . . ?
C61 C66 H66 118.8 . . ?
C69 C67 C68 122(2) 2_656 . ?
C69 C67 H67 118.8 2_656 . ?
C68 C67 H67 118.8 . . ?
C69 C68 C67 114(2) . . ?
C69 C68 H68 123.2 . . ?
C67 C68 H68 123.2 . . ?
C67 C69 C68 124(3) 2_656 . ?
C67 C69 H69 118.1 2_656 . ?
C68 C69 H69 118.1 . . ?
C22 S1 C25 104.9(8) . . ?
C22 S1 Bi1 95.3(5) . . ?
C25 S1 Bi1 105.5(6) . . ?
C46 S2 C43 105.2(8) . . ?
C57 S3 C60B 114(2) . . ?
C57 S3 C60 96.6(13) . . ?
C60B S3 C60 51(3) . . ?
C36 S5 C39 102.0(8) . . ?
C29 S6 C32 103.7(8) . . ?

loop_
_geom_bond_atom_site_label_1
_geom_bond_atom_site_label_2
_geom_bond_distance
_geom_bond_site_symmetry_2
_geom_bond_publ_flag
Bi1 Br4 2.6095(18) . ?
Bi1 Br3 2.6306(17) . ?
Bi1 Br2 2.6853(17) . ?
Bi1 S1 3.101(4) . ?
C1 C18 1.37(2) . ?
C1 C2 1.42(2) . ?
C1 C19 1.51(2) . ?
C2 C3 1.36(2) . ?
C2 C26 1.47(2) . ?
C3 C4 1.39(2) . ?
C3 H3 0.9500 . ?
C4 C17 1.42(2) . ?
C4 C5 1.45(2) . ?
C5 C6 1.411(19) . ?
C5 C10 1.45(2) . ?
C6 C7 1.36(2) . ?
C6 H6 0.9500 . ?
C7 C8 1.42(2) . ?
C7 C33 1.48(2) . ?
C8 C9 1.35(2) . ?
C8 C40 1.49(2) . ?
C9 C10 1.39(2) . ?
C9 H9 0.9500 . ?
C10 C11 1.481(19) . ?
C11 C12 1.40(2) . ?
C11 C16 1.40(2) . ?
C12 C13 1.38(2) . ?
C12 H12 0.9500 . ?
C13 C14 1.41(2) . ?
C13 C47B 1.44(2) . ?
C13 C47 1.57(2) . ?
C14 C15 1.35(2) . ?
C14 C54 1.51(2) . ?
C15 C16 1.44(2) . ?
C15 H15 0.9500 . ?
C16 C17 1.41(2) . ?
C17 C18 1.39(2) . ?
C18 H18 0.9500 . ?
C19 C24 1.374(19) . ?
C19 C20 1.40(2) . ?
C20 C21 1.38(2) . ?
C20 H20 0.9500 . ?
C21 C22 1.39(2) . ?
C21 H21 0.9500 . ?
C22 C23 1.341(19) . ?
C22 S1 1.772(16) . ?
C23 C24 1.367(19) . ?
C23 H23 0.9500 . ?
C24 H24 0.9500 . ?
C25 S1 1.810(16) . ?
C25 H25A 0.9800 . ?
C25 H25B 0.9800 . ?
C25 H25C 0.9800 . ?
C26 C27 1.38(2) . ?
C26 C31 1.39(2) . ?
C27 C28 1.37(2) . ?
C27 H27 0.9500 . ?
C28 C29 1.40(2) . ?
C28 H28 0.9500 . ?
C29 C30 1.38(2) . ?
C29 S6 1.757(17) . ?
C30 C31 1.44(2) . ?
C30 H30 0.9500 . ?
C31 H31 0.9500 . ?
C32 S6 1.807(16) . ?
C32 H32A 0.9800 . ?
C32 H32B 0.9800 . ?
C32 H32C 0.9800 . ?
C33 C34 1.394(19) . ?
C33 C38 1.43(2) . ?
C34 C35 1.39(2) . ?
C34 H34 0.9500 . ?
C35 C36 1.35(2) . ?
C35 H35 0.9500 . ?
C36 C37 1.40(2) . ?
C36 S5 1.768(16) . ?
C37 C38 1.39(2) . ?
C37 H37 0.9500 . ?
C38 H38 0.9500 . ?
C39 S5 1.832(19) . ?
C39 H39A 0.9800 . ?
C39 H39B 0.9800 . ?
C39 H39C 0.9800 . ?
C40 C45 1.39(2) . ?
C40 C41 1.39(2) . ?
C41 C42 1.37(2) . ?
C41 H41 0.9500 . ?
C42 C43 1.40(2) . ?
C42 H42 0.9500 . ?
C43 C44 1.42(2) . ?
C43 S2 1.757(17) . ?
C44 C45 1.37(2) . ?
C44 H44 0.9500 . ?
C45 H45 0.9500 . ?
C46 S2 1.728(18) . ?
C46 H46A 0.9800 . ?
C46 H46B 0.9800 . ?
C46 H46C 0.9800 . ?
C47 C48 1.3900 . ?
C47 C52 1.3900 . ?
C48 C49 1.3900 . ?
C48 H48 0.9500 . ?
C49 C50 1.3900 . ?
C49 H49 0.9500 . ?
C50 C51 1.3900 . ?
C50 S4 1.775(13) . ?
C51 C52 1.3900 . ?
C51 H51 0.9500 . ?
C52 H52 0.9500 . ?
C53 S4 1.81(3) . ?
C53 H53A 0.9800 . ?
C53 H53B 0.9800 . ?
C53 H53C 0.9800 . ?
C47B C48B 1.3900 . ?
C47B C52B 1.3900 . ?
C48B C49B 1.3900 . ?
C48B H48B 0.9500 . ?
C49B C50B 1.3900 . ?
C49B H49B 0.9500 . ?
C50B C51B 1.3900 . ?
C50B S4B 1.716(14) . ?
C51B C52B 1.3900 . ?
C51B H51B 0.9500 . ?
C52B H52B 0.9500 . ?
C53B S4B 1.82(3) . ?
C53B H53D 0.9800 . ?
C53B H53E 0.9800 . ?
C53B H53F 0.9800 . ?
C54 C55 1.39(2) . ?
C54 C59 1.41(2) . ?
C55 C56 1.42(2) . ?
C55 H55 0.9500 . ?
C56 C57 1.36(2) . ?
C56 H56 0.9500 . ?
C57 C58 1.40(3) . ?
C57 S3 1.788(18) . ?
C58 C59 1.38(2) . ?
C58 H58 0.9500 . ?
C59 H59 0.9500 . ?
C60 S3 1.85(3) . ?
C60 H60A 0.9800 . ?
C60 H60B 0.9800 . ?
C60 H60C 0.9800 . ?
C60B S3 1.84(3) . ?
C60B H60D 0.9800 . ?
C60B H60E 0.9800 . ?
C60B H60F 0.9800 . ?
C61 C62 1.35(3) . ?
C61 C66 1.41(3) . ?
C61 H61 0.9500 . ?
C62 C63 1.30(3) . ?
C62 H62 0.9500 . ?
C63 C64 1.36(3) . ?
C63 H63 0.9500 . ?
C64 C65 1.33(3) . ?
C64 H64 0.9500 . ?
C65 C66 1.36(3) . ?
C65 H65 0.9500 . ?
C66 H66 0.9500 . ?
C67 C69 1.32(3) 2_656 ?
C67 C68 1.41(3) . ?
C67 H67 0.9500 . ?
C68 C69 1.38(3) . ?
C68 H68 0.9500 . ?
C69 C67 1.32(3) 2_656 ?
C69 H69 0.9500 . ?

loop_
_geom_torsion_atom_site_label_1
_geom_torsion_atom_site_label_2
_geom_torsion_atom_site_label_3
_geom_torsion_atom_site_label_4
_geom_torsion
_geom_torsion_site_symmetry_1
_geom_torsion_site_symmetry_2
_geom_torsion_site_symmetry_3
_geom_torsion_site_symmetry_4
_geom_torsion_publ_flag
C18 C1 C2 C3 -2(2) . . . . ?
C19 C1 C2 C3 -177.1(13) . . . . ?
C18 C1 C2 C26 -179.6(13) . . . . ?
C19 C1 C2 C26 5(2) . . . . ?
C1 C2 C3 C4 1(2) . . . . ?
C26 C2 C3 C4 178.4(14) . . . . ?
C2 C3 C4 C17 2(2) . . . . ?
C2 C3 C4 C5 -179.5(15) . . . . ?
C3 C4 C5 C6 3(2) . . . . ?
C17 C4 C5 C6 -178.2(13) . . . . ?
C3 C4 C5 C10 -179.1(14) . . . . ?
C17 C4 C5 C10 -1(2) . . . . ?
C4 C5 C6 C7 172.9(14) . . . . ?
C10 C5 C6 C7 -5(2) . . . . ?
C5 C6 C7 C8 4(2) . . . . ?
C5 C6 C7 C33 -170.7(13) . . . . ?
C6 C7 C8 C9 0(2) . . . . ?
C33 C7 C8 C9 174.9(14) . . . . ?
C6 C7 C8 C40 179.0(14) . . . . ?
C33 C7 C8 C40 -6(2) . . . . ?
C7 C8 C9 C10 -3(2) . . . . ?
C40 C8 C9 C10 177.7(14) . . . . ?
C8 C9 C10 C5 2(2) . . . . ?
C8 C9 C10 C11 -175.9(14) . . . . ?
C6 C5 C10 C9 2(2) . . . . ?
C4 C5 C10 C9 -176.2(13) . . . . ?
C6 C5 C10 C11 -179.9(12) . . . . ?
C4 C5 C10 C11 2(2) . . . . ?
C9 C10 C11 C12 -6(2) . . . . ?
C5 C10 C11 C12 175.7(13) . . . . ?
C9 C10 C11 C16 176.3(14) . . . . ?
C5 C10 C11 C16 -2(2) . . . . ?
C16 C11 C12 C13 -3(2) . . . . ?
C10 C11 C12 C13 179.6(13) . . . . ?
C11 C12 C13 C14 0(2) . . . . ?
C11 C12 C13 C47B 176(2) . . . . ?
C11 C12 C13 C47 -179.1(16) . . . . ?
C12 C13 C14 C15 3(2) . . . . ?
C47B C13 C14 C15 -173(3) . . . . ?
C47 C13 C14 C15 -178.1(17) . . . . ?
C12 C13 C14 C54 -177.4(15) . . . . ?
C47B C13 C14 C54 7(3) . . . . ?
C47 C13 C14 C54 1(3) . . . . ?
C13 C14 C15 C16 -3(3) . . . . ?
C54 C14 C15 C16 177.3(15) . . . . ?
C12 C11 C16 C17 -177.6(14) . . . . ?
C10 C11 C16 C17 0(2) . . . . ?
C12 C11 C16 C15 3(2) . . . . ?
C10 C11 C16 C15 -179.6(13) . . . . ?
C14 C15 C16 C11 0(2) . . . . ?
C14 C15 C16 C17 -179.5(15) . . . . ?
C11 C16 C17 C18 -177.4(14) . . . . ?
C15 C16 C17 C18 2(2) . . . . ?
C11 C16 C17 C4 2(2) . . . . ?
C15 C16 C17 C4 -178.6(14) . . . . ?
C3 C4 C17 C18 -4(2) . . . . ?
C5 C4 C17 C18 177.7(13) . . . . ?
C3 C4 C17 C16 177.2(14) . . . . ?
C5 C4 C17 C16 -1(2) . . . . ?
C2 C1 C18 C17 0(2) . . . . ?
C19 C1 C18 C17 175.5(13) . . . . ?
C16 C17 C18 C1 -178.0(14) . . . . ?
C4 C17 C18 C1 3(2) . . . . ?
C18 C1 C19 C24 -113.9(17) . . . . ?
C2 C1 C19 C24 62(2) . . . . ?
C18 C1 C19 C20 61(2) . . . . ?
C2 C1 C19 C20 -123.6(17) . . . . ?
C24 C19 C20 C21 1(2) . . . . ?
C1 C19 C20 C21 -174.1(15) . . . . ?
C19 C20 C21 C22 0(2) . . . . ?
C20 C21 C22 C23 -1(2) . . . . ?
C20 C21 C22 S1 -177.1(12) . . . . ?
C21 C22 C23 C24 1(2) . . . . ?
S1 C22 C23 C24 177.1(12) . . . . ?
C22 C23 C24 C19 0(2) . . . . ?
C20 C19 C24 C23 -1(2) . . . . ?
C1 C19 C24 C23 174.2(14) . . . . ?
C3 C2 C26 C27 -131.2(17) . . . . ?
C1 C2 C26 C27 46(2) . . . . ?
C3 C2 C26 C31 48(2) . . . . ?
C1 C2 C26 C31 -134.5(15) . . . . ?
C31 C26 C27 C28 -1(2) . . . . ?
C2 C26 C27 C28 178.4(14) . . . . ?
C26 C27 C28 C29 3(2) . . . . ?
C27 C28 C29 C30 -4(2) . . . . ?
C27 C28 C29 S6 172.6(12) . . . . ?
C28 C29 C30 C31 3(2) . . . . ?
S6 C29 C30 C31 -173.6(11) . . . . ?
C27 C26 C31 C30 0(2) . . . . ?
C2 C26 C31 C30 -179.5(13) . . . . ?
C29 C30 C31 C26 -1(2) . . . . ?
C6 C7 C33 C34 -53(2) . . . . ?
C8 C7 C33 C34 131.9(17) . . . . ?
C6 C7 C33 C38 125.7(17) . . . . ?
C8 C7 C33 C38 -49(2) . . . . ?
C38 C33 C34 C35 -1(2) . . . . ?
C7 C33 C34 C35 178.0(16) . . . . ?
C33 C34 C35 C36 -1(3) . . . . ?
C34 C35 C36 C37 1(3) . . . . ?
C34 C35 C36 S5 -178.4(13) . . . . ?
C35 C36 C37 C38 2(3) . . . . ?
S5 C36 C37 C38 -179.4(13) . . . . ?
C36 C37 C38 C33 -4(3) . . . . ?
C34 C33 C38 C37 3(2) . . . . ?
C7 C33 C38 C37 -175.6(16) . . . . ?
C9 C8 C40 C45 -44(2) . . . . ?
C7 C8 C40 C45 136.9(15) . . . . ?
C9 C8 C40 C41 130.8(16) . . . . ?
C7 C8 C40 C41 -48(2) . . . . ?
C45 C40 C41 C42 -1(2) . . . . ?
C8 C40 C41 C42 -176.2(15) . . . . ?
C40 C41 C42 C43 -3(2) . . . . ?
C41 C42 C43 C44 4(2) . . . . ?
C41 C42 C43 S2 -177.1(12) . . . . ?
C42 C43 C44 C45 -3(2) . . . . ?
S2 C43 C44 C45 178.8(12) . . . . ?
C43 C44 C45 C40 -1(2) . . . . ?
C41 C40 C45 C44 3(2) . . . . ?
C8 C40 C45 C44 178.1(14) . . . . ?
C12 C13 C47 C48 57(2) . . . . ?
C14 C13 C47 C48 -121.7(15) . . . . ?
C47B C13 C47 C48 94(17) . . . . ?
C12 C13 C47 C52 -124.4(16) . . . . ?
C14 C13 C47 C52 57(2) . . . . ?
C47B C13 C47 C52 -88(17) . . . . ?
C52 C47 C48 C49 0.0 . . . . ?
C13 C47 C48 C49 178.6(19) . . . . ?
C47 C48 C49 C50 0.0 . . . . ?
C48 C49 C50 C51 0.0 . . . . ?
C48 C49 C50 S4 -177.3(15) . . . . ?
C49 C50 C51 C52 0.0 . . . . ?
S4 C50 C51 C52 177.4(15) . . . . ?
C50 C51 C52 C47 0.0 . . . . ?
C48 C47 C52 C51 0.0 . . . . ?
C13 C47 C52 C51 -178(2) . . . . ?
C51 C50 S4 C53 -141.2(16) . . . . ?
C49 C50 S4 C53 36.2(18) . . . . ?
C12 C13 C47B C48B 59(3) . . . . ?
C14 C13 C47B C48B -125(2) . . . . ?
C47 C13 C47B C48B -86(18) . . . . ?
C12 C13 C47B C52B -129.0(17) . . . . ?
C14 C13 C47B C52B 47(3) . . . . ?
C47 C13 C47B C52B 85(17) . . . . ?
C52B C47B C48B C49B 0.0 . . . . ?
C13 C47B C48B C49B 171(4) . . . . ?
C47B C48B C49B C50B 0.0 . . . . ?
C48B C49B C50B C51B 0.0 . . . . ?
C48B C49B C50B S4B -175(3) . . . . ?
C49B C50B C51B C52B 0.0 . . . . ?
S4B C50B C51B C52B 176(2) . . . . ?
C50B C51B C52B C47B 0.0 . . . . ?
C48B C47B C52B C51B 0.0 . . . . ?
C13 C47B C52B C51B -172(3) . . . . ?
C49B C50B S4B C53B 14(3) . . . . ?
C51B C50B S4B C53B -161(3) . . . . ?
C15 C14 C54 C55 -126.0(19) . . . . ?
C13 C14 C54 C55 54(3) . . . . ?
C15 C14 C54 C59 44(2) . . . . ?
C13 C14 C54 C59 -136.0(19) . . . . ?
C59 C54 C55 C56 -4(3) . . . . ?
C14 C54 C55 C56 165.4(17) . . . . ?
C54 C55 C56 C57 2(3) . . . . ?
C55 C56 C57 C58 0(3) . . . . ?
C55 C56 C57 S3 -175.3(14) . . . . ?
C56 C57 C58 C59 -1(3) . . . . ?
S3 C57 C58 C59 174.3(16) . . . . ?
C57 C58 C59 C54 -1(3) . . . . ?
C55 C54 C59 C58 3(3) . . . . ?
C14 C54 C59 C58 -166.3(18) . . . . ?
C66 C61 C62 C63 -2(4) . . . . ?
C61 C62 C63 C64 5(4) . . . . ?
C62 C63 C64 C65 -4(3) . . . . ?
C63 C64 C65 C66 -1(3) . . . . ?
C64 C65 C66 C61 4(4) . . . . ?
C62 C61 C66 C65 -3(4) . . . . ?
C69 C67 C68 C69 -1(3) 2_656 . . . ?
C67 C68 C69 C67 0(3) . . . 2_656 ?
C23 C22 S1 C25 -157.4(12) . . . . ?
C21 C22 S1 C25 19.1(15) . . . . ?
C23 C22 S1 Bi1 -49.8(12) . . . . ?
C21 C22 S1 Bi1 126.7(13) . . . . ?
Br4 Bi1 S1 C22 -60.0(5) . . . . ?
Br3 Bi1 S1 C22 -153.2(5) . . . . ?
Br4 Bi1 S1 C25 47.1(6) . . . . ?
Br3 Bi1 S1 C25 -46.1(6) . . . . ?
C42 C43 S2 C46 -163.6(13) . . . . ?
C44 C43 S2 C46 14.8(16) . . . . ?
C56 C57 S3 C60B 105(3) . . . . ?
C58 C57 S3 C60B -70(4) . . . . ?
C56 C57 S3 C60 155.5(18) . . . . ?
C58 C57 S3 C60 -20(2) . . . . ?
C35 C36 S5 C39 168.3(15) . . . . ?
C37 C36 S5 C39 -10.7(17) . . . . ?
C30 C29 S6 C32 -43.5(14) . . . . ?
C28 C29 S6 C32 139.8(13) . . . . ?
